data_2215464
loop_
_publ_author_name
'Jian Liu'
'Fen-Er Chen'
'Min-Qin Chen'

_publ_section_title
;(4<i>R</i>,5<i>S</i>)-Methyl
 1,3-dibenzyl-5-[(<i>R</i>)-2-(hydroxydiphenylmethyl)pyrrolidine-1-carbonyl]-2-oxoimidazolidine-4-carboxylate
;
_journal_coeditor_code EZ2097
_journal_issue 10
_journal_name_full 'Acta Crystallographica Section E'
_journal_page_first o4127
_journal_page_last o4127
_journal_paper_doi 10.1107/S1600536807045874
_journal_volume 63
_journal_year 2007
_chemical_formula_iupac 'C37 H37 N3 O5'
_chemical_formula_moiety 'C37 H37 N3 O5'
_chemical_formula_sum 'C37 H37 N3 O5'
_chemical_formula_weight 603.70
_chemical_name_systematic
;
(4R,5S)-Methyl
1,3-dibenzyl-5-[(R)-2-(hydroxydiphenylmethyl)pyrrolidine-1-carbonyl]-
2-oxoimidazolidine-4-carboxylate
;
_space_group_IT_number 4
_symmetry_cell_setting monoclinic
_symmetry_space_group_name_Hall 'P 2yb'
_symmetry_space_group_name_H-M 'P 1 21 1'
_atom_sites_solution_hydrogens geom
_atom_sites_solution_primary direct
_atom_sites_solution_secondary difmap
_audit_creation_method SHELXL-97
_cell_angle_alpha 90.00
_cell_angle_beta 101.396(5)
_cell_angle_gamma 90.00
_cell_formula_units_Z 2
_cell_length_a 12.075(4)
_cell_length_b 10.907(4)
_cell_length_c 12.328(4)
_cell_measurement_reflns_used 793
_cell_measurement_temperature 293(2)
_cell_measurement_theta_max 21.147
_cell_measurement_theta_min 2.515
_cell_volume 1591.6(9)
_computing_cell_refinement 'SAINT (Bruker, 2000)'
_computing_data_collection 'SMART (Bruker, 2000)'
_computing_data_reduction 'SAINT (Bruker, 2000)'
_computing_molecular_graphics 'SHELXTL (Bruker, 2000)'
_computing_publication_material 'SHELXTL (Bruker, 2000)'
_computing_structure_refinement 'SHELXL97 (Sheldrick, 1997)'
_computing_structure_solution 'SHELXS97 (Sheldrick, 1997)'
_diffrn_ambient_temperature 293(2)
_diffrn_measured_fraction_theta_full 0.989
_diffrn_measured_fraction_theta_max 0.989
_diffrn_measurement_device_type 'Bruker SMART APEX CCD area-detector'
_diffrn_measurement_method '\f and \w'
_diffrn_radiation_monochromator graphite
_diffrn_radiation_source 'fine-focus sealed tube'
_diffrn_radiation_type MoK\a
_diffrn_radiation_wavelength 0.71073
_diffrn_reflns_av_R_equivalents 0.0287
_diffrn_reflns_av_sigmaI/netI 0.0455
_diffrn_reflns_limit_h_max 15
_diffrn_reflns_limit_h_min -7
_diffrn_reflns_limit_k_max 13
_diffrn_reflns_limit_k_min -13
_diffrn_reflns_limit_l_max 14
_diffrn_reflns_limit_l_min -15
_diffrn_reflns_number 8080
_diffrn_reflns_theta_full 27.18
_diffrn_reflns_theta_max 27.18
_diffrn_reflns_theta_min 2.16
_exptl_absorpt_coefficient_mu 0.084
_exptl_absorpt_correction_T_max 0.9916
_exptl_absorpt_correction_T_min 0.9834
_exptl_absorpt_correction_type multi-scan
_exptl_absorpt_process_details '(SADABS; Sheldrick, 1996)'
_exptl_crystal_colour colorless
_exptl_crystal_density_diffrn 1.260
_exptl_crystal_density_method 'not measured'
_exptl_crystal_description prism
_exptl_crystal_F_000 640
_exptl_crystal_size_max 0.20
_exptl_crystal_size_mid 0.12
_exptl_crystal_size_min 0.10
_refine_diff_density_max 0.131
_refine_diff_density_min -0.132
_refine_ls_extinction_method none
_refine_ls_goodness_of_fit_ref 1.023
_refine_ls_hydrogen_treatment mixed
_refine_ls_matrix_type full
_refine_ls_number_parameters 411
_refine_ls_number_reflns 3679
_refine_ls_number_restraints 2
_refine_ls_restrained_S_all 1.022
_refine_ls_R_factor_all 0.0645
_refine_ls_R_factor_gt 0.0419
_refine_ls_shift/su_max 0.000
_refine_ls_shift/su_mean 0.000
_refine_ls_structure_factor_coef Fsqd
_refine_ls_weighting_details 'calc w=1/[\s^2^(Fo^2^)+(0.0606P)^2^] where P=(Fo^2^+2Fc^2^)/3'
_refine_ls_weighting_scheme calc
_refine_ls_wR_factor_gt 0.1009
_refine_ls_wR_factor_ref 0.1107
_reflns_number_gt 2645
_reflns_number_total 3679
_reflns_threshold_expression I>2\s(I)
_cod_data_source_file ez2097.cif
_cod_data_source_block I
_cod_depositor_comments
;
The following automatic conversions were performed:
'_symmetry_cell_setting' value 'Monoclinic' changed to 'monoclinic'
according to '/home/saulius/struct/CIF-dictionaries/cif_core.dic'
dictionary named 'cif_core.dic' version 2.4.1 from 2010-06-29.

Automatic conversion script
Id: cif_fix_enum 1527 2010-12-29 10:47:43Z saulius 

The following automatic conversions were performed:

'_symmetry_cell_setting' value 'Monoclinic' changed to 'monoclinic'
according to /home/saulius/struct/CIF-dictionaries/cif_core.dic
dictionary named 'cif_core.dic' version 2.4.1 from 2010-06-29.

Automatic conversion script
Id: cif_fix_values 1715 2011-07-08 13:25:40Z adriana 
;
_cod_original_cell_volume 1591.5(10)
_cod_original_sg_symbol_H-M 'P 21'
_cod_database_code 2215464
_cod_database_fobs_code 2215464

loop_
_symmetry_equiv_pos_as_xyz
'x, y, z'
'-x, y+1/2, -z'

loop_
_atom_site_type_symbol
_atom_site_label
_atom_site_fract_x
_atom_site_fract_y
_atom_site_fract_z
_atom_site_U_iso_or_equiv
_atom_site_adp_type
_atom_site_calc_flag
_atom_site_refinement_flags
_atom_site_occupancy
O O1 0.01834(19) 0.4307(2) -0.02044(17) 0.0663(6) Uani d . 1
O O2 -0.23633(19) 0.5563(3) 0.19449(19) 0.0850(7) Uani d . 1
O O3 -0.16338(16) 0.7314(2) 0.27063(17) 0.0651(5) Uani d . 1
O O4 0.03920(15) 0.54484(17) 0.32417(14) 0.0531(4) Uani d . 1
O O5 0.24961(16) 0.56160(19) 0.46064(15) 0.0568(5) Uani d D 1
H H5X 0.1866(18) 0.535(3) 0.432(2) 0.064(10) Uiso d D 1
N N1 0.07821(18) 0.5786(2) 0.11061(18) 0.0528(5) Uani d . 1
C C2 0.0000(2) 0.5168(3) 0.0374(2) 0.0494(6) Uani d . 1
N N3 -0.10202(19) 0.5674(2) 0.03674(18) 0.0563(6) Uani d . 1
C C4 -0.0978(2) 0.6659(3) 0.1152(2) 0.0485(6) Uani d . 1
H H4 -0.1218 0.7420 0.0752 0.058 Uiso calc R 1
C C5 0.03034(19) 0.6750(2) 0.16817(19) 0.0456(6) Uani d . 1
H H5 0.0605 0.7551 0.1527 0.055 Uiso calc R 1
C C6 0.1946(2) 0.5416(3) 0.1395(2) 0.0644(8) Uani d . 1
H H6A 0.2011 0.4594 0.1113 0.077 Uiso calc R 1
H H6B 0.2160 0.5376 0.2195 0.077 Uiso calc R 1
C C7 0.2781(2) 0.6236(4) 0.0971(2) 0.0673(9) Uani d . 1
C C8 0.3910(3) 0.5966(7) 0.1312(3) 0.120(2) Uani d . 1
H H8 0.4132 0.5337 0.1817 0.144 Uiso calc R 1
C C9 0.4715(4) 0.6629(10) 0.0905(5) 0.151(3) Uani d . 1
H H9 0.5478 0.6470 0.1159 0.181 Uiso calc R 1
C C10 0.4386(6) 0.7515(7) 0.0132(6) 0.145(3) Uani d . 1
H H10 0.4931 0.7932 -0.0161 0.174 Uiso calc R 1
C C11 0.3266(5) 0.7808(4) -0.0226(4) 0.1065(15) Uani d . 1
H H11 0.3046 0.8425 -0.0745 0.128 Uiso calc R 1
C C12 0.2469(3) 0.7147(3) 0.0215(3) 0.0752(9) Uani d . 1
H H12 0.1707 0.7333 -0.0012 0.090 Uiso calc R 1
C C13 -0.1988(2) 0.5433(3) -0.0507(2) 0.0642(8) Uani d . 1
H H13A -0.2667 0.5504 -0.0202 0.077 Uiso calc R 1
H H13B -0.1943 0.4593 -0.0753 0.077 Uiso calc R 1
C C14 -0.2106(2) 0.6261(3) -0.1498(2) 0.0553(7) Uani d . 1
C C15 -0.1246(3) 0.6958(3) -0.1739(3) 0.0680(8) Uani d . 1
H H15 -0.0548 0.6953 -0.1259 0.082 Uiso calc R 1
C C16 -0.1398(4) 0.7672(3) -0.2687(3) 0.0838(11) Uani d . 1
H H16 -0.0810 0.8153 -0.2836 0.101 Uiso calc R 1
C C17 -0.2416(5) 0.7661(4) -0.3396(3) 0.1025(14) Uani d . 1
H H17 -0.2527 0.8137 -0.4035 0.123 Uiso calc R 1
C C18 -0.3259(5) 0.6967(6) -0.3174(4) 0.136(2) Uani d . 1
H H18 -0.3951 0.6958 -0.3664 0.163 Uiso calc R 1
C C19 -0.3110(4) 0.6273(4) -0.2236(4) 0.1092(16) Uani d . 1
H H19 -0.3705 0.5798 -0.2097 0.131 Uiso calc R 1
C C20 -0.1737(2) 0.6415(3) 0.1980(2) 0.0556(7) Uani d . 1
C C21 -0.2295(3) 0.7239(5) 0.3560(3) 0.0907(12) Uani d . 1
H H21A -0.1970 0.6637 0.4098 0.136 Uiso calc R 1
H H21B -0.3055 0.7007 0.3237 0.136 Uiso calc R 1
H H21C -0.2298 0.8022 0.3914 0.136 Uiso calc R 1
C C22 0.05575(19) 0.6489(2) 0.2923(2) 0.0435(6) Uani d . 1
N N23 0.09866(16) 0.7391(2) 0.36102(17) 0.0465(5) Uani d . 1
C C24 0.1154(2) 0.7207(3) 0.4816(2) 0.0496(6) Uani d . 1
H H24 0.0571 0.6641 0.4965 0.060 Uiso calc R 1
C C25 0.0911(3) 0.8475(3) 0.5232(3) 0.0693(9) Uani d . 1
H H25A 0.1362 0.8622 0.5964 0.083 Uiso calc R 1
H H25B 0.0119 0.8555 0.5266 0.083 Uiso calc R 1
C C26 0.1229(3) 0.9373(3) 0.4395(3) 0.0792(10) Uani d . 1
H H26A 0.0771 1.0108 0.4350 0.095 Uiso calc R 1
H H26B 0.2019 0.9602 0.4603 0.095 Uiso calc R 1
C C27 0.1008(3) 0.8700(3) 0.3306(3) 0.0633(8) Uani d . 1
H H27A 0.0291 0.8948 0.2856 0.076 Uiso calc R 1
H H27B 0.1603 0.8859 0.2899 0.076 Uiso calc R 1
C C28 0.2328(2) 0.6636(3) 0.5283(2) 0.0471(6) Uani d . 1
C C29 0.3256(2) 0.7552(3) 0.5229(2) 0.0548(7) Uani d . 1
C C30 0.3740(2) 0.7603(4) 0.4306(3) 0.0726(9) Uani d . 1
H H30 0.3523 0.7048 0.3731 0.087 Uiso calc R 1
C C31 0.4557(3) 0.8490(5) 0.4238(4) 0.1074(15) Uani d . 1
H H31 0.4884 0.8525 0.3616 0.129 Uiso calc R 1
C C32 0.4875(4) 0.9301(6) 0.5076(6) 0.130(2) Uani d . 1
H H32 0.5432 0.9876 0.5031 0.156 Uiso calc R 1
C C33 0.4378(4) 0.9283(4) 0.5999(4) 0.1076(15) Uani d . 1
H H33 0.4570 0.9867 0.6554 0.129 Uiso calc R 1
C C34 0.3595(3) 0.8387(3) 0.6081(3) 0.0752(10) Uani d . 1
H H34 0.3289 0.8340 0.6715 0.090 Uiso calc R 1
C C35 0.2425(2) 0.6118(3) 0.6452(2) 0.0516(7) Uani d . 1
C C36 0.1531(3) 0.6007(3) 0.6997(2) 0.0658(9) Uani d . 1
H H36 0.0834 0.6351 0.6696 0.079 Uiso calc R 1
C C37 0.1683(4) 0.5377(4) 0.8000(3) 0.0817(11) Uani d . 1
H H37 0.1077 0.5297 0.8357 0.098 Uiso calc R 1
C C38 0.2689(4) 0.4881(3) 0.8464(3) 0.0838(11) Uani d . 1
H H38 0.2769 0.4454 0.9128 0.101 Uiso calc R 1
C C39 0.3598(3) 0.5011(4) 0.7949(3) 0.0831(10) Uani d . 1
H H39 0.4299 0.4685 0.8267 0.100 Uiso calc R 1
C C40 0.3455(3) 0.5627(3) 0.6962(3) 0.0706(8) Uani d . 1
H H40 0.4072 0.5718 0.6621 0.085 Uiso calc R 1

loop_
_atom_site_aniso_label
_atom_site_aniso_U_11
_atom_site_aniso_U_22
_atom_site_aniso_U_33
_atom_site_aniso_U_12
_atom_site_aniso_U_13
_atom_site_aniso_U_23
O1 0.0971(15) 0.0533(11) 0.0537(12) -0.0013(11) 0.0272(10) -0.0088(11)
O2 0.0767(14) 0.106(2) 0.0775(15) -0.0347(15) 0.0281(11) -0.0103(14)
O3 0.0695(12) 0.0692(13) 0.0625(12) 0.0099(11) 0.0273(9) -0.0043(12)
O4 0.0664(11) 0.0444(11) 0.0489(10) -0.0070(9) 0.0123(8) 0.0011(9)
O5 0.0564(11) 0.0635(12) 0.0511(10) 0.0091(10) 0.0119(9) -0.0118(10)
N1 0.0516(11) 0.0598(14) 0.0484(12) 0.0059(10) 0.0132(9) -0.0049(11)
C2 0.0643(16) 0.0521(16) 0.0343(13) -0.0061(13) 0.0157(12) 0.0027(13)
N3 0.0583(13) 0.0635(15) 0.0456(12) -0.0017(12) 0.0065(9) -0.0038(11)
C4 0.0532(14) 0.0468(14) 0.0451(14) 0.0035(12) 0.0088(11) 0.0043(12)
C5 0.0517(13) 0.0424(14) 0.0447(14) -0.0008(11) 0.0145(11) 0.0011(11)
C6 0.0613(16) 0.080(2) 0.0540(16) 0.0163(16) 0.0176(12) 0.0009(16)
C7 0.0549(15) 0.094(2) 0.0537(17) -0.0020(16) 0.0129(13) -0.0258(18)
C8 0.059(2) 0.214(6) 0.084(3) 0.000(3) 0.0053(18) -0.009(3)
C9 0.058(2) 0.269(9) 0.125(4) -0.015(4) 0.016(3) -0.028(5)
C10 0.110(4) 0.177(7) 0.166(6) -0.068(4) 0.074(4) -0.073(5)
C11 0.134(4) 0.076(3) 0.131(4) -0.022(3) 0.078(3) -0.026(3)
C12 0.078(2) 0.066(2) 0.091(2) -0.0051(17) 0.0397(18) -0.014(2)
C13 0.0658(17) 0.073(2) 0.0515(15) -0.0191(16) 0.0059(13) -0.0018(16)
C14 0.0603(15) 0.0552(17) 0.0482(15) -0.0049(13) 0.0051(12) -0.0015(13)
C15 0.0721(19) 0.070(2) 0.0630(18) 0.0012(15) 0.0174(15) 0.0069(16)
C16 0.116(3) 0.065(2) 0.081(2) 0.006(2) 0.045(2) 0.0091(19)
C17 0.159(4) 0.080(3) 0.060(2) 0.008(3) 0.001(3) 0.014(2)
C18 0.125(4) 0.142(5) 0.113(4) -0.033(4) -0.044(3) 0.052(4)
C19 0.092(3) 0.116(3) 0.102(3) -0.031(3) -0.025(2) 0.035(3)
C20 0.0508(14) 0.0655(19) 0.0503(16) 0.0021(14) 0.0093(11) 0.0036(14)
C21 0.090(2) 0.118(3) 0.075(2) 0.020(2) 0.0433(18) -0.005(2)
C22 0.0414(12) 0.0437(16) 0.0470(14) -0.0007(11) 0.0126(10) -0.0006(12)
N23 0.0476(11) 0.0422(12) 0.0491(12) 0.0006(9) 0.0083(9) -0.0042(10)
C24 0.0499(13) 0.0555(16) 0.0460(14) -0.0032(12) 0.0155(11) -0.0104(13)
C25 0.0664(18) 0.073(2) 0.067(2) 0.0124(16) 0.0112(15) -0.0271(18)
C26 0.092(2) 0.0491(18) 0.088(3) 0.0115(17) -0.0027(19) -0.0128(18)
C27 0.0743(19) 0.0384(15) 0.073(2) 0.0020(13) 0.0058(16) -0.0025(14)
C28 0.0484(13) 0.0523(15) 0.0419(13) -0.0010(12) 0.0122(10) -0.0043(12)
C29 0.0455(13) 0.0647(19) 0.0527(15) -0.0017(13) 0.0058(11) 0.0128(14)
C30 0.0514(15) 0.096(3) 0.0727(19) -0.0014(16) 0.0182(13) 0.0189(19)
C31 0.073(2) 0.140(4) 0.112(3) -0.023(3) 0.026(2) 0.042(3)
C32 0.074(3) 0.154(5) 0.148(4) -0.053(3) -0.013(3) 0.064(4)
C33 0.106(3) 0.094(3) 0.103(3) -0.043(3) -0.030(3) 0.017(3)
C34 0.072(2) 0.077(2) 0.068(2) -0.0200(18) -0.0070(16) 0.0021(18)
C35 0.0585(16) 0.0525(16) 0.0451(14) -0.0079(12) 0.0137(12) -0.0065(13)
C36 0.0645(17) 0.087(2) 0.0488(16) -0.0235(16) 0.0178(13) -0.0123(16)
C37 0.107(3) 0.096(3) 0.0486(17) -0.044(2) 0.0316(18) -0.0157(19)
C38 0.132(4) 0.070(2) 0.0475(18) -0.019(2) 0.014(2) -0.0023(17)
C39 0.112(3) 0.079(2) 0.0565(19) 0.020(2) 0.0122(19) 0.0123(18)
C40 0.079(2) 0.077(2) 0.0581(17) 0.0140(17) 0.0210(15) 0.0108(17)

loop_
_atom_type_symbol
_atom_type_description
_atom_type_scat_dispersion_real
_atom_type_scat_dispersion_imag
_atom_type_scat_source
C C 0.0033 0.0000 'International Tables Vol C Tables 4.2.6.8 and 6.1.1.4'
H H 0.0000 0.0000 'International Tables Vol C Tables 4.2.6.8 and 6.1.1.4'
N N 0.0061 0.0000 'International Tables Vol C Tables 4.2.6.8 and 6.1.1.4'
O O 0.0106 0.0000 'International Tables Vol C Tables 4.2.6.8 and 6.1.1.4'

loop_
_geom_angle_atom_site_label_1
_geom_angle_atom_site_label_2
_geom_angle_atom_site_label_3
_geom_angle
C20 O3 C21 117.5(3)
C28 O5 H5X 107(2)
C2 N1 C6 123.1(2)
C2 N1 C5 113.3(2)
C6 N1 C5 123.2(2)
O1 C2 N3 125.4(2)
O1 C2 N1 126.0(2)
N3 C2 N1 108.5(2)
C2 N3 C4 113.0(2)
C2 N3 C13 122.2(2)
C4 N3 C13 123.4(2)
N3 C4 C20 111.9(2)
N3 C4 C5 103.27(19)
C20 C4 C5 114.1(2)
N3 C4 H4 109.1
C20 C4 H4 109.1
C5 C4 H4 109.1
N1 C5 C22 109.6(2)
N1 C5 C4 101.96(19)
C22 C5 C4 113.22(18)
N1 C5 H5 110.6
C22 C5 H5 110.6
C4 C5 H5 110.6
N1 C6 C7 115.6(3)
N1 C6 H6A 108.4
C7 C6 H6A 108.4
N1 C6 H6B 108.4
C7 C6 H6B 108.4
H6A C6 H6B 107.4
C12 C7 C8 119.1(4)
C12 C7 C6 123.6(3)
C8 C7 C6 117.0(4)
C7 C8 C9 120.1(6)
C7 C8 H8 119.9
C9 C8 H8 119.9
C10 C9 C8 119.8(5)
C10 C9 H9 120.1
C8 C9 H9 120.1
C9 C10 C11 121.5(5)
C9 C10 H10 119.3
C11 C10 H10 119.3
C10 C11 C12 117.7(5)
C10 C11 H11 121.2
C12 C11 H11 121.2
C7 C12 C11 121.7(4)
C7 C12 H12 119.2
C11 C12 H12 119.2
N3 C13 C14 115.4(2)
N3 C13 H13A 108.4
C14 C13 H13A 108.4
N3 C13 H13B 108.4
C14 C13 H13B 108.4
H13A C13 H13B 107.5
C19 C14 C15 117.6(3)
C19 C14 C13 118.5(3)
C15 C14 C13 123.9(3)
C14 C15 C16 121.1(3)
C14 C15 H15 119.4
C16 C15 H15 119.4
C17 C16 C15 119.3(4)
C17 C16 H16 120.3
C15 C16 H16 120.3
C18 C17 C16 120.0(4)
C18 C17 H17 120.0
C16 C17 H17 120.0
C17 C18 C19 120.6(4)
C17 C18 H18 119.7
C19 C18 H18 119.7
C14 C19 C18 121.4(4)
C14 C19 H19 119.3
C18 C19 H19 119.3
O2 C20 O3 125.3(3)
O2 C20 C4 124.9(3)
O3 C20 C4 109.7(3)
O3 C21 H21A 109.5
O3 C21 H21B 109.5
H21A C21 H21B 109.5
O3 C21 H21C 109.5
H21A C21 H21C 109.5
H21B C21 H21C 109.5
O4 C22 N23 123.1(2)
O4 C22 C5 118.6(2)
N23 C22 C5 118.3(2)
C22 N23 C24 119.8(2)
C22 N23 C27 125.2(2)
C24 N23 C27 112.5(2)
N23 C24 C25 102.6(2)
N23 C24 C28 111.25(19)
C25 C24 C28 117.5(2)
N23 C24 H24 108.4
C25 C24 H24 108.4
C28 C24 H24 108.4
C24 C25 C26 105.3(2)
C24 C25 H25A 110.7
C26 C25 H25A 110.7
C24 C25 H25B 110.7
C26 C25 H25B 110.7
H25A C25 H25B 108.8
C27 C26 C25 105.5(3)
C27 C26 H26A 110.7
C25 C26 H26A 110.7
C27 C26 H26B 110.7
C25 C26 H26B 110.7
H26A C26 H26B 108.8
N23 C27 C26 104.7(3)
N23 C27 H27A 110.8
C26 C27 H27A 110.8
N23 C27 H27B 110.8
C26 C27 H27B 110.8
H27A C27 H27B 108.9
O5 C28 C29 107.3(2)
O5 C28 C35 105.6(2)
C29 C28 C35 111.5(2)
O5 C28 C24 108.7(2)
C29 C28 C24 110.4(2)
C35 C28 C24 113.04(19)
C30 C29 C34 119.2(3)
C30 C29 C28 120.1(3)
C34 C29 C28 120.7(3)
C29 C30 C31 119.8(4)
C29 C30 H30 120.1
C31 C30 H30 120.1
C32 C31 C30 120.2(4)
C32 C31 H31 119.9
C30 C31 H31 119.9
C31 C32 C33 120.8(4)
C31 C32 H32 119.6
C33 C32 H32 119.6
C34 C33 C32 119.0(5)
C34 C33 H33 120.5
C32 C33 H33 120.5
C33 C34 C29 120.9(4)
C33 C34 H34 119.5
C29 C34 H34 119.5
C36 C35 C40 117.5(3)
C36 C35 C28 124.6(2)
C40 C35 C28 117.6(2)
C35 C36 C37 119.7(3)
C35 C36 H36 120.2
C37 C36 H36 120.2
C38 C37 C36 121.6(3)
C38 C37 H37 119.2
C36 C37 H37 119.2
C37 C38 C39 119.6(3)
C37 C38 H38 120.2
C39 C38 H38 120.2
C40 C39 C38 119.1(4)
C40 C39 H39 120.4
C38 C39 H39 120.4
C39 C40 C35 122.5(3)
C39 C40 H40 118.8
C35 C40 H40 118.8

loop_
_geom_bond_atom_site_label_1
_geom_bond_atom_site_label_2
_geom_bond_distance
O1 C2 1.225(3)
O2 C20 1.194(4)
O3 C20 1.317(4)
O3 C21 1.443(4)
O4 C22 1.230(3)
O5 C28 1.429(3)
O5 H5X 0.825(18)
N1 C2 1.350(3)
N1 C6 1.438(4)
N1 C5 1.451(3)
C2 N3 1.348(4)
N3 C4 1.439(4)
N3 C13 1.449(4)
C4 C20 1.524(4)
C4 C5 1.559(3)
C4 H4 0.9800
C5 C22 1.527(3)
C5 H5 0.9800
C6 C7 1.516(5)
C6 H6A 0.9700
C6 H6B 0.9700
C7 C12 1.364(5)
C7 C8 1.377(5)
C8 C9 1.383(9)
C8 H8 0.9300
C9 C10 1.360(10)
C9 H9 0.9300
C10 C11 1.375(9)
C10 H10 0.9300
C11 C12 1.395(5)
C11 H11 0.9300
C12 H12 0.9300
C13 C14 1.503(4)
C13 H13A 0.9700
C13 H13B 0.9700
C14 C19 1.364(5)
C14 C15 1.365(4)
C15 C16 1.386(5)
C15 H15 0.9300
C16 C17 1.360(6)
C16 H16 0.9300
C17 C18 1.339(7)
C17 H17 0.9300
C18 C19 1.364(6)
C18 H18 0.9300
C19 H19 0.9300
C21 H21A 0.9599
C21 H21B 0.9599
C21 H21C 0.9599
C22 N23 1.335(3)
N23 C24 1.473(3)
N23 C27 1.477(4)
C24 C25 1.524(4)
C24 C28 1.552(4)
C24 H24 0.9800
C25 C26 1.526(5)
C25 H25A 0.9700
C25 H25B 0.9700
C26 C27 1.506(5)
C26 H26A 0.9700
C26 H26B 0.9700
C27 H27A 0.9700
C27 H27B 0.9700
C28 C29 1.513(4)
C28 C35 1.531(4)
C29 C30 1.379(4)
C29 C34 1.389(4)
C30 C31 1.396(6)
C30 H30 0.9300
C31 C32 1.357(8)
C31 H31 0.9300
C32 C33 1.387(8)
C32 H32 0.9300
C33 C34 1.377(5)
C33 H33 0.9300
C34 H34 0.9300
C35 C36 1.384(4)
C35 C40 1.386(4)
C36 C37 1.395(5)
C36 H36 0.9300
C37 C38 1.349(6)
C37 H37 0.9300
C38 C39 1.380(6)
C38 H38 0.9300
C39 C40 1.371(5)
C39 H39 0.9300
C40 H40 0.9300

loop_
_geom_hbond_atom_site_label_D
_geom_hbond_atom_site_label_H
_geom_hbond_atom_site_label_A
_geom_hbond_site_symmetry_A
_geom_hbond_distance_DH
_geom_hbond_distance_HA
_geom_hbond_distance_DA
_geom_hbond_angle_DHA
O5 H5X O4 . 0.825(18) 2.00(2) 2.762(3) 153(3)
C4 H4 O1 2 0.98 2.57 3.328(3) 134.5
C5 H5 O1 2 0.98 2.57 3.320(3) 133.0
C16 H16 O4 2 0.93 2.62 3.383(4) 139.4
C17 H17 O5 2 0.93 2.80 3.544(5) 138.2
C32 H32 O5 2_656 0.93 2.58 3.435(5) 152.7
C37 H37 O1 1_556 0.93 2.50 3.336(4) 150.3

loop_
_geom_torsion_atom_site_label_1
_geom_torsion_atom_site_label_2
_geom_torsion_atom_site_label_3
_geom_torsion_atom_site_label_4
_geom_torsion
C6 N1 C2 O1 -7.2(4)
C5 N1 C2 O1 -179.1(2)
C6 N1 C2 N3 174.1(2)
C5 N1 C2 N3 2.2(3)
O1 C2 N3 C4 178.9(2)
N1 C2 N3 C4 -2.3(3)
O1 C2 N3 C13 -14.3(4)
N1 C2 N3 C13 164.5(2)
C2 N3 C4 C20 -121.7(2)
C13 N3 C4 C20 71.7(3)
C2 N3 C4 C5 1.5(3)
C13 N3 C4 C5 -165.1(2)
C2 N1 C5 C22 119.0(2)
C6 N1 C5 C22 -52.8(3)
C2 N1 C5 C4 -1.2(3)
C6 N1 C5 C4 -173.0(2)
N3 C4 C5 N1 -0.2(2)
C20 C4 C5 N1 121.5(2)
N3 C4 C5 C22 -117.8(2)
C20 C4 C5 C22 3.9(3)
C2 N1 C6 C7 109.6(3)
C5 N1 C6 C7 -79.4(3)
N1 C6 C7 C12 -10.7(4)
N1 C6 C7 C8 174.6(3)
C12 C7 C8 C9 1.2(7)
C6 C7 C8 C9 176.1(5)
C7 C8 C9 C10 -2.7(10)
C8 C9 C10 C11 2.8(10)
C9 C10 C11 C12 -1.2(8)
C8 C7 C12 C11 0.4(5)
C6 C7 C12 C11 -174.2(3)
C10 C11 C12 C7 -0.4(6)
C2 N3 C13 C14 -87.1(3)
C4 N3 C13 C14 78.2(4)
N3 C13 C14 C19 -165.8(4)
N3 C13 C14 C15 17.9(4)
C19 C14 C15 C16 1.4(5)
C13 C14 C15 C16 177.8(3)
C14 C15 C16 C17 -1.0(5)
C15 C16 C17 C18 0.1(7)
C16 C17 C18 C19 0.5(8)
C15 C14 C19 C18 -0.9(7)
C13 C14 C19 C18 -177.4(5)
C17 C18 C19 C14 -0.1(9)
C21 O3 C20 O2 2.9(4)
C21 O3 C20 C4 180.0(3)
N3 C4 C20 O2 -5.5(4)
C5 C4 C20 O2 -122.3(3)
N3 C4 C20 O3 177.4(2)
C5 C4 C20 O3 60.5(3)
N1 C5 C22 O4 -46.7(3)
C4 C5 C22 O4 66.3(3)
N1 C5 C22 N23 131.0(2)
C4 C5 C22 N23 -116.0(2)
O4 C22 N23 C24 -7.5(3)
C5 C22 N23 C24 174.9(2)
O4 C22 N23 C27 -168.1(3)
C5 C22 N23 C27 14.4(3)
C22 N23 C24 C25 -145.6(2)
C27 N23 C24 C25 17.3(3)
C22 N23 C24 C28 88.0(3)
C27 N23 C24 C28 -109.2(3)
N23 C24 C25 C26 -28.8(3)
C28 C24 C25 C26 93.6(3)
C24 C25 C26 C27 30.6(3)
C22 N23 C27 C26 163.1(2)
C24 N23 C27 C26 1.3(3)
C25 C26 C27 N23 -19.6(3)
N23 C24 C28 O5 -47.9(3)
C25 C24 C28 O5 -165.8(2)
N23 C24 C28 C29 69.5(3)
C25 C24 C28 C29 -48.4(3)
N23 C24 C28 C35 -164.9(2)
C25 C24 C28 C35 77.3(3)
O5 C28 C29 C30 27.7(3)
C35 C28 C29 C30 142.9(3)
C24 C28 C29 C30 -90.5(3)
O5 C28 C29 C34 -155.2(2)
C35 C28 C29 C34 -40.0(3)
C24 C28 C29 C34 86.5(3)
C34 C29 C30 C31 -0.2(5)
C28 C29 C30 C31 176.9(3)
C29 C30 C31 C32 0.0(6)
C30 C31 C32 C33 -1.5(7)
C31 C32 C33 C34 3.3(7)
C32 C33 C34 C29 -3.6(6)
C30 C29 C34 C33 2.0(5)
C28 C29 C34 C33 -175.0(3)
O5 C28 C35 C36 -110.4(3)
C29 C28 C35 C36 133.4(3)
C24 C28 C35 C36 8.3(4)
O5 C28 C35 C40 63.6(3)
C29 C28 C35 C40 -52.6(4)
C24 C28 C35 C40 -177.7(3)
C40 C35 C36 C37 -2.4(4)
C28 C35 C36 C37 171.6(3)
C35 C36 C37 C38 0.8(5)
C36 C37 C38 C39 0.9(6)
C37 C38 C39 C40 -1.1(6)
C38 C39 C40 C35 -0.5(6)
C36 C35 C40 C39 2.3(5)
C28 C35 C40 C39 -172.1(3)

loop_
_cod_related_entry_id
_cod_related_entry_database
_cod_related_entry_code
1 ChemSpider 21184244
